data_4117313
loop_
_publ_author_name
'Christoph Schotes'
'Martin Althaus'
'Raphael Aardoom'
'Antonio Mezzetti'

_publ_section_title
;
 Asymmetric Diels-Alder and Ficini Reactions with Alkylidene \b-Ketoesters
 Catalyzed by Chiral Ruthenium PNNP Complexes: Mechanistic Insight
;
_journal_name_full 'Journal of the American Chemical Society'
_journal_page_first 1331
_journal_page_last 1343
_journal_paper_doi 10.1021/ja210372u
_journal_volume 134
_journal_year 2012
_chemical_absolute_configuration syn
_chemical_formula_moiety 'C56 H58 Cl4 F12 N2 O3 P4 Ru'
_chemical_formula_sum 'C56 H58 Cl4 F12 N2 O3 P4 Ru'
_chemical_formula_weight 1401.79
_chemical_name_common '[Ru(6a)(PNNP)](PF6)2'
_chemical_name_systematic
; 
 ? 
;
_space_group_IT_number 2
_symmetry_cell_setting triclinic
_symmetry_Int_Tables_number 2
_symmetry_space_group_name_Hall '-P 1'
_symmetry_space_group_name_H-M 'P -1'
_atom_sites_solution_hydrogens geom
_atom_sites_solution_primary direct
_atom_sites_solution_secondary difmap
_audit_creation_method SHELXL-97
_cell_angle_alpha 96.8860(10)
_cell_angle_beta 93.7550(10)
_cell_angle_gamma 113.0850(10)
_cell_formula_units_Z 2
_cell_length_a 11.5110(7)
_cell_length_b 13.8903(8)
_cell_length_c 20.6616(12)
_cell_measurement_reflns_used 5145
_cell_measurement_temperature 200(2)
_cell_measurement_theta_max 28.19
_cell_measurement_theta_min 2.19
_cell_volume 2994.2(3)
_computing_cell_refinement 'Bruker SMART'
_computing_data_collection 'Bruker SMART'
_computing_data_reduction 'Bruker SAINT'
_computing_molecular_graphics 'Bruker SHELXTL'
_computing_publication_material 'Bruker SHELXTL'
_computing_structure_refinement 'SHELXL-97 (Sheldrick, 1997)'
_computing_structure_solution 'SHELXS-97 (Sheldrick, 1990)'
_diffrn_ambient_temperature 200(2)
_diffrn_measured_fraction_theta_full 0.997
_diffrn_measured_fraction_theta_max 0.997
_diffrn_measurement_device_type 'BRUKER APEX'
_diffrn_measurement_method '\w scans'
_diffrn_radiation_monochromator graphite
_diffrn_radiation_source 'fine-focus sealed tube'
_diffrn_radiation_type MoK\a
_diffrn_radiation_wavelength 0.71073
_diffrn_reflns_av_R_equivalents 0.0252
_diffrn_reflns_av_sigmaI/netI 0.0371
_diffrn_reflns_limit_h_max 14
_diffrn_reflns_limit_h_min -14
_diffrn_reflns_limit_k_max 16
_diffrn_reflns_limit_k_min -17
_diffrn_reflns_limit_l_max 25
_diffrn_reflns_limit_l_min -25
_diffrn_reflns_number 26500
_diffrn_reflns_theta_full 26.02
_diffrn_reflns_theta_max 26.02
_diffrn_reflns_theta_min 1.00
_exptl_absorpt_coefficient_mu 0.630
_exptl_absorpt_correction_T_max 0.9060
_exptl_absorpt_correction_T_min 0.7221
_exptl_absorpt_correction_type empirical
_exptl_absorpt_process_details 'Sadabs vers. 2.03'
_exptl_crystal_colour yellow
_exptl_crystal_density_diffrn 1.555
_exptl_crystal_description plate
_exptl_crystal_F_000 1424
_exptl_crystal_size_max 0.55
_exptl_crystal_size_mid 0.17
_exptl_crystal_size_min 0.16
_refine_diff_density_max 1.260
_refine_diff_density_min -0.758
_refine_diff_density_rms 0.091
_refine_ls_extinction_method none
_refine_ls_goodness_of_fit_ref 1.021
_refine_ls_hydrogen_treatment riding
_refine_ls_matrix_type full
_refine_ls_number_parameters 739
_refine_ls_number_reflns 11770
_refine_ls_number_restraints 0
_refine_ls_restrained_S_all 1.021
_refine_ls_R_factor_all 0.0559
_refine_ls_R_factor_gt 0.0504
_refine_ls_shift/su_max 0.002
_refine_ls_shift/su_mean 0.000
_refine_ls_structure_factor_coef Fsqd
_refine_ls_weighting_details 'calc w=1/[\s^2^(Fo^2^)+(0.0705P)^2^+5.0946P] where P=(Fo^2^+2Fc^2^)/3'
_refine_ls_weighting_scheme calc
_refine_ls_wR_factor_gt 0.1290
_refine_ls_wR_factor_ref 0.1337
_reflns_number_gt 10527
_reflns_number_total 11770
_reflns_threshold_expression >2sigma(I)
_cod_data_source_file ja210372u_si_004.cif
_cod_data_source_block MA_C_40_3
_cod_database_code 4117313

loop_
_symmetry_equiv_pos_as_xyz
'x, y, z'
'-x, -y, -z'

loop_
_atom_site_label
_atom_site_type_symbol
_atom_site_fract_x
_atom_site_fract_y
_atom_site_fract_z
_atom_site_U_iso_or_equiv
_atom_site_adp_type
_atom_site_occupancy
_atom_site_symmetry_multiplicity
_atom_site_calc_flag
_atom_site_refinement_flags
Ru1 Ru 0.02082(2) 0.203458(19) 0.282360(11) 0.01986(9) Uani 1 1 d .
P1 P 0.07648(7) 0.12098(6) 0.19407(4) 0.02245(17) Uani 1 1 d .
P2 P 0.02849(8) 0.10821(7) 0.36319(4) 0.02523(18) Uani 1 1 d .
O1 O -0.1744(2) 0.10445(17) 0.26002(10) 0.0265(5) Uani 1 1 d .
O2 O -0.0073(2) 0.30530(16) 0.21652(10) 0.0248(5) Uani 1 1 d .
O3 O -0.1160(2) 0.36374(19) 0.14886(12) 0.0341(5) Uani 1 1 d .
N1 N 0.1957(2) 0.3275(2) 0.30255(12) 0.0229(5) Uani 1 1 d .
N2 N -0.0172(2) 0.2962(2) 0.35797(12) 0.0256(6) Uani 1 1 d .
C1 C -0.0461(3) 0.0822(3) 0.12374(15) 0.0272(7) Uani 1 1 d .
C2 C -0.0362(4) 0.1468(3) 0.07616(16) 0.0349(8) Uani 1 1 d .
H2A H 0.0410 0.2068 0.0764 0.042 Uiso 1 1 calc R
C3 C -0.1374(4) 0.1249(4) 0.02821(19) 0.0486(10) Uani 1 1 d .
H3A H -0.1295 0.1699 -0.0039 0.058 Uiso 1 1 calc R
C4 C -0.2485(4) 0.0383(4) 0.0275(2) 0.0523(11) Uani 1 1 d .
H4A H -0.3179 0.0234 -0.0052 0.063 Uiso 1 1 calc R
C5 C -0.2605(4) -0.0272(3) 0.0737(2) 0.0481(10) Uani 1 1 d .
H5A H -0.3377 -0.0878 0.0723 0.058 Uiso 1 1 calc R
C6 C -0.1604(3) -0.0056(3) 0.12234(18) 0.0368(8) Uani 1 1 d .
H6A H -0.1698 -0.0505 0.1546 0.044 Uiso 1 1 calc R
C7 C 0.1223(3) 0.0096(3) 0.19594(16) 0.0278(7) Uani 1 1 d .
C8 C 0.0715(4) -0.0827(3) 0.15048(18) 0.0388(8) Uani 1 1 d .
H8A H 0.0047 -0.0930 0.1173 0.047 Uiso 1 1 calc R
C9 C 0.1191(5) -0.1602(3) 0.1538(2) 0.0484(10) Uani 1 1 d .
H9A H 0.0843 -0.2235 0.1227 0.058 Uiso 1 1 calc R
C10 C 0.2152(4) -0.1463(3) 0.2012(2) 0.0472(10) Uani 1 1 d .
H10A H 0.2462 -0.2002 0.2031 0.057 Uiso 1 1 calc R
C11 C 0.2676(4) -0.0540(3) 0.2465(2) 0.0406(9) Uani 1 1 d .
H11A H 0.3348 -0.0440 0.2793 0.049 Uiso 1 1 calc R
C12 C 0.2211(3) 0.0239(3) 0.24346(17) 0.0341(8) Uani 1 1 d .
H12A H 0.2572 0.0877 0.2742 0.041 Uiso 1 1 calc R
C13 C 0.2202(3) 0.2105(3) 0.16562(15) 0.0266(7) Uani 1 1 d .
C14 C 0.2554(3) 0.1751(3) 0.10736(16) 0.0325(7) Uani 1 1 d .
H14A H 0.2023 0.1073 0.0834 0.039 Uiso 1 1 calc R
C15 C 0.3652(4) 0.2355(3) 0.08338(18) 0.0396(8) Uani 1 1 d .
H15A H 0.3868 0.2102 0.0431 0.048 Uiso 1 1 calc R
C16 C 0.4435(4) 0.3336(3) 0.11870(19) 0.0420(9) Uani 1 1 d .
H16A H 0.5196 0.3759 0.1027 0.050 Uiso 1 1 calc R
C17 C 0.4118(3) 0.3702(3) 0.17701(18) 0.0369(8) Uani 1 1 d .
H17A H 0.4664 0.4378 0.2007 0.044 Uiso 1 1 calc R
C18 C 0.2999(3) 0.3092(3) 0.20200(16) 0.0272(7) Uani 1 1 d .
C19 C 0.2835(3) 0.3591(3) 0.26515(16) 0.0276(7) Uani 1 1 d .
H19A H 0.3493 0.4268 0.2813 0.033 Uiso 1 1 calc R
C20 C 0.2041(3) 0.4046(3) 0.36268(15) 0.0266(7) Uani 1 1 d .
H20A H 0.2192 0.3737 0.4021 0.032 Uiso 1 1 calc R
C21 C 0.3090(3) 0.5149(3) 0.36875(17) 0.0326(7) Uani 1 1 d .
H21A H 0.2997 0.5461 0.3291 0.039 Uiso 1 1 calc R
H21B H 0.3928 0.5101 0.3716 0.039 Uiso 1 1 calc R
C22 C 0.3035(4) 0.5865(3) 0.42986(18) 0.0394(8) Uani 1 1 d .
H22A H 0.3184 0.5579 0.4698 0.047 Uiso 1 1 calc R
H22B H 0.3712 0.6584 0.4324 0.047 Uiso 1 1 calc R
C23 C 0.1751(4) 0.5925(3) 0.42696(19) 0.0414(9) Uani 1 1 d .
H23A H 0.1615 0.6233 0.3878 0.050 Uiso 1 1 calc R
H23B H 0.1727 0.6394 0.4665 0.050 Uiso 1 1 calc R
C24 C 0.0694(4) 0.4825(3) 0.42351(17) 0.0375(8) Uani 1 1 d .
H24A H -0.0141 0.4877 0.4212 0.045 Uiso 1 1 calc R
H24B H 0.0804 0.4532 0.4637 0.045 Uiso 1 1 calc R
C25 C 0.0723(3) 0.4087(3) 0.36328(16) 0.0275(7) Uani 1 1 d .
H25A H 0.0537 0.4362 0.3230 0.033 Uiso 1 1 calc R
C26 C -0.0994(3) 0.2679(3) 0.39817(16) 0.0323(7) Uani 1 1 d .
H26A H -0.1137 0.3219 0.4249 0.039 Uiso 1 1 calc R
C27 C -0.1732(3) 0.1577(3) 0.40571(16) 0.0333(8) Uani 1 1 d .
C28 C -0.2921(4) 0.1336(4) 0.42747(19) 0.0447(9) Uani 1 1 d .
H28A H -0.3242 0.1870 0.4343 0.054 Uiso 1 1 calc R
C29 C -0.3638(4) 0.0321(4) 0.4393(2) 0.0536(11) Uani 1 1 d .
H29A H -0.4468 0.0149 0.4516 0.064 Uiso 1 1 calc R
C30 C -0.3147(4) -0.0435(4) 0.4331(2) 0.0497(10) Uani 1 1 d .
H30A H -0.3624 -0.1122 0.4429 0.060 Uiso 1 1 calc R
C31 C -0.1950(4) -0.0199(3) 0.41248(18) 0.0395(8) Uani 1 1 d .
H31A H -0.1614 -0.0726 0.4087 0.047 Uiso 1 1 calc R
C32 C -0.1241(3) 0.0802(3) 0.39740(15) 0.0303(7) Uani 1 1 d .
C33 C 0.0328(3) -0.0229(3) 0.35245(16) 0.0291(7) Uani 1 1 d .
C34 C 0.1095(4) -0.0494(3) 0.39532(17) 0.0354(8) Uani 1 1 d .
H34A H 0.1649 0.0026 0.4303 0.043 Uiso 1 1 calc R
C35 C 0.1056(4) -0.1510(3) 0.3874(2) 0.0448(9) Uani 1 1 d .
H35A H 0.1592 -0.1686 0.4163 0.054 Uiso 1 1 calc R
C36 C 0.0228(4) -0.2272(3) 0.3368(2) 0.0495(10) Uani 1 1 d .
H36A H 0.0189 -0.2973 0.3316 0.059 Uiso 1 1 calc R
C37 C -0.0533(4) -0.2017(3) 0.2944(2) 0.0457(9) Uani 1 1 d .
H37A H -0.1097 -0.2541 0.2600 0.055 Uiso 1 1 calc R
C38 C -0.0482(3) -0.0996(3) 0.30165(18) 0.0356(8) Uani 1 1 d .
H38A H -0.1002 -0.0820 0.2718 0.043 Uiso 1 1 calc R
C39 C 0.1522(3) 0.1844(3) 0.43124(16) 0.0291(7) Uani 1 1 d .
C40 C 0.1250(4) 0.2190(3) 0.49173(17) 0.0381(8) Uani 1 1 d .
H40A H 0.0395 0.1944 0.5012 0.046 Uiso 1 1 calc R
C41 C 0.2235(4) 0.2903(4) 0.53896(19) 0.0508(11) Uani 1 1 d .
H41A H 0.2048 0.3148 0.5803 0.061 Uiso 1 1 calc R
C42 C 0.3466(4) 0.3246(4) 0.5253(2) 0.0532(11) Uani 1 1 d .
H42A H 0.4130 0.3741 0.5572 0.064 Uiso 1 1 calc R
C43 C 0.3761(4) 0.2885(3) 0.46627(19) 0.0444(9) Uani 1 1 d .
H43A H 0.4622 0.3115 0.4578 0.053 Uiso 1 1 calc R
C44 C 0.2790(3) 0.2185(3) 0.41933(17) 0.0343(8) Uani 1 1 d .
H44A H 0.2989 0.1934 0.3785 0.041 Uiso 1 1 calc R
C45 C -0.2526(3) 0.1226(3) 0.22539(16) 0.0279(7) Uani 1 1 d .
C46 C -0.3926(3) 0.0543(3) 0.2161(2) 0.0425(9) Uani 1 1 d .
H46A H -0.4286 0.0556 0.2582 0.051 Uiso 1 1 calc R
H46B H -0.4090 -0.0200 0.1984 0.051 Uiso 1 1 calc R
C47 C -0.4504(4) 0.1022(4) 0.1671(2) 0.0509(11) Uani 1 1 d .
H47A H -0.4910 0.0510 0.1263 0.061 Uiso 1 1 calc R
H47B H -0.5149 0.1238 0.1862 0.061 Uiso 1 1 calc R
C48 C -0.3412(3) 0.1955(3) 0.15387(19) 0.0393(8) Uani 1 1 d .
H48A H -0.3488 0.2414 0.1249 0.047 Uiso 1 1 calc R
C49 C -0.2305(3) 0.2087(3) 0.18680(16) 0.0288(7) Uani 1 1 d .
C50 C -0.1076(3) 0.2961(2) 0.18565(15) 0.0248(6) Uani 1 1 d .
C51 C -0.0050(4) 0.4620(3) 0.13890(19) 0.0388(8) Uani 1 1 d .
C52 C 0.0539(6) 0.5321(3) 0.2038(2) 0.0661(14) Uani 1 1 d .
H52A H 0.0948 0.4977 0.2306 0.099 Uiso 1 1 calc R
H52B H -0.0124 0.5440 0.2267 0.099 Uiso 1 1 calc R
H52C H 0.1176 0.6002 0.1965 0.099 Uiso 1 1 calc R
C53 C 0.0864(5) 0.4294(4) 0.1030(3) 0.0623(13) Uani 1 1 d .
H53A H 0.0423 0.3845 0.0612 0.094 Uiso 1 1 calc R
H53B H 0.1191 0.3898 0.1299 0.094 Uiso 1 1 calc R
H53C H 0.1573 0.4927 0.0947 0.094 Uiso 1 1 calc R
C54 C -0.0691(5) 0.5111(4) 0.0955(2) 0.0601(13) Uani 1 1 d .
H54A H -0.1049 0.4638 0.0534 0.090 Uiso 1 1 calc R
H54B H -0.0066 0.5795 0.0878 0.090 Uiso 1 1 calc R
H54C H -0.1374 0.5218 0.1169 0.090 Uiso 1 1 calc R
P3 P 0.37167(10) 0.72448(9) 0.06128(6) 0.0464(3) Uani 1 1 d .
F1 F 0.3990(4) 0.8382(3) 0.0970(3) 0.139(2) Uani 1 1 d .
F2 F 0.3515(4) 0.6124(3) 0.0279(3) 0.1318(18) Uani 1 1 d .
F3 F 0.2270(3) 0.6996(3) 0.04647(18) 0.0824(10) Uani 1 1 d .
F4 F 0.3400(4) 0.6816(4) 0.12828(19) 0.1163(14) Uani 1 1 d .
F5 F 0.5175(3) 0.7473(3) 0.0780(3) 0.1195(16) Uani 1 1 d .
F6 F 0.4060(5) 0.7751(5) -0.0013(2) 0.144(2) Uani 1 1 d .
P4 P 0.67503(14) 0.39773(13) 0.33119(7) 0.0656(4) Uani 1 1 d .
F7 F 0.5856(6) 0.4500(5) 0.3514(3) 0.163(2) Uani 1 1 d .
F8 F 0.7748(8) 0.3584(8) 0.31332(19) 0.245(5) Uani 1 1 d .
F9 F 0.6545(5) 0.4056(6) 0.2576(2) 0.174(3) Uani 1 1 d .
F10 F 0.5640(10) 0.2959(6) 0.3157(4) 0.282(6) Uani 1 1 d .
F11 F 0.6956(5) 0.3823(5) 0.40395(17) 0.135(2) Uani 1 1 d .
F12 F 0.7835(9) 0.5069(7) 0.3478(5) 0.276(5) Uani 1 1 d .
C1S C 0.5412(8) 0.7632(7) 0.2654(3) 0.104(2) Uani 1 1 d .
H1SA H 0.5077 0.7371 0.2184 0.125 Uiso 1 1 calc R
H1SB H 0.6146 0.8322 0.2684 0.125 Uiso 1 1 calc R
C2S C 0.6787(5) 0.6132(4) 0.0565(2) 0.0610(12) Uani 1 1 d .
H2SA H 0.6725 0.5426 0.0366 0.073 Uiso 1 1 calc R
H2SB H 0.6036 0.6229 0.0374 0.073 Uiso 1 1 calc R
Cl1S Cl 0.42284(19) 0.78232(14) 0.30727(9) 0.0969(5) Uani 1 1 d .
Cl2S Cl 0.59286(14) 0.67415(13) 0.29575(7) 0.0769(4) Uani 1 1 d .
Cl3S Cl 0.81726(13) 0.71113(11) 0.03763(7) 0.0694(3) Uani 1 1 d .
Cl4S Cl 0.67775(16) 0.61837(15) 0.14181(7) 0.0863(4) Uani 1 1 d .

loop_
_atom_site_aniso_label
_atom_site_aniso_U_11
_atom_site_aniso_U_22
_atom_site_aniso_U_33
_atom_site_aniso_U_23
_atom_site_aniso_U_13
_atom_site_aniso_U_12
Ru1 0.01922(13) 0.02336(14) 0.01655(13) 0.00253(9) 0.00192(9) 0.00835(10)
P1 0.0247(4) 0.0233(4) 0.0195(4) 0.0018(3) 0.0032(3) 0.0101(3)
P2 0.0242(4) 0.0313(4) 0.0198(4) 0.0065(3) 0.0020(3) 0.0102(3)
O1 0.0231(11) 0.0298(12) 0.0244(11) 0.0056(9) 0.0027(9) 0.0081(9)
O2 0.0263(11) 0.0257(11) 0.0218(11) 0.0034(9) 0.0010(9) 0.0105(9)
O3 0.0328(13) 0.0305(12) 0.0379(13) 0.0114(10) -0.0034(10) 0.0110(10)
N1 0.0215(12) 0.0247(13) 0.0213(12) 0.0003(10) 0.0007(10) 0.0093(11)
N2 0.0245(13) 0.0331(14) 0.0209(13) 0.0020(11) 0.0020(10) 0.0142(11)
C1 0.0300(16) 0.0302(17) 0.0206(15) -0.0032(12) 0.0010(12) 0.0134(14)
C2 0.040(2) 0.041(2) 0.0253(17) 0.0013(14) 0.0023(14) 0.0198(16)
C3 0.065(3) 0.063(3) 0.0268(19) 0.0042(18) -0.0022(18) 0.038(2)
C4 0.050(3) 0.074(3) 0.034(2) -0.013(2) -0.0148(18) 0.035(2)
C5 0.035(2) 0.048(2) 0.048(2) -0.0152(19) -0.0070(17) 0.0108(18)
C6 0.0346(19) 0.0352(19) 0.0353(19) -0.0033(15) 0.0008(15) 0.0115(16)
C7 0.0318(17) 0.0287(16) 0.0289(16) 0.0083(13) 0.0104(13) 0.0165(14)
C8 0.053(2) 0.0345(19) 0.0324(19) 0.0010(15) 0.0043(16) 0.0227(17)
C9 0.072(3) 0.040(2) 0.041(2) 0.0007(17) 0.010(2) 0.033(2)
C10 0.063(3) 0.047(2) 0.052(2) 0.0158(19) 0.023(2) 0.039(2)
C11 0.038(2) 0.049(2) 0.047(2) 0.0171(18) 0.0114(17) 0.0267(18)
C12 0.0348(18) 0.0374(19) 0.0334(18) 0.0072(15) 0.0087(15) 0.0167(16)
C13 0.0272(16) 0.0316(17) 0.0242(15) 0.0070(13) 0.0050(12) 0.0143(14)
C14 0.0339(18) 0.0367(18) 0.0270(17) 0.0018(14) 0.0080(14) 0.0146(15)
C15 0.042(2) 0.051(2) 0.0303(18) 0.0052(16) 0.0129(16) 0.0220(18)
C16 0.0334(19) 0.049(2) 0.042(2) 0.0089(17) 0.0192(16) 0.0128(17)
C17 0.0297(18) 0.0378(19) 0.0377(19) 0.0029(15) 0.0119(15) 0.0074(15)
C18 0.0247(16) 0.0312(17) 0.0260(16) 0.0043(13) 0.0061(12) 0.0114(13)
C19 0.0238(15) 0.0265(16) 0.0277(16) 0.0015(13) 0.0025(13) 0.0061(13)
C20 0.0261(16) 0.0299(16) 0.0222(15) -0.0020(12) 0.0010(12) 0.0117(13)
C21 0.0304(17) 0.0322(18) 0.0295(17) -0.0032(14) 0.0000(14) 0.0097(15)
C22 0.039(2) 0.0343(19) 0.0340(19) -0.0112(15) -0.0020(15) 0.0092(16)
C23 0.051(2) 0.0348(19) 0.036(2) -0.0101(15) 0.0045(17) 0.0188(18)
C24 0.041(2) 0.042(2) 0.0285(18) -0.0079(15) 0.0049(15) 0.0203(17)
C25 0.0284(16) 0.0293(17) 0.0236(16) -0.0010(13) 0.0027(13) 0.0119(14)
C26 0.0309(17) 0.045(2) 0.0227(16) -0.0004(14) 0.0041(13) 0.0183(16)
C27 0.0294(17) 0.048(2) 0.0211(16) 0.0064(14) 0.0075(13) 0.0127(16)
C28 0.037(2) 0.064(3) 0.037(2) 0.0104(18) 0.0159(16) 0.0215(19)
C29 0.035(2) 0.075(3) 0.048(2) 0.019(2) 0.0204(18) 0.014(2)
C30 0.043(2) 0.056(3) 0.043(2) 0.0205(19) 0.0161(18) 0.008(2)
C31 0.038(2) 0.048(2) 0.0313(18) 0.0154(16) 0.0083(15) 0.0117(17)
C32 0.0259(16) 0.043(2) 0.0199(15) 0.0072(14) 0.0026(12) 0.0115(15)
C33 0.0308(17) 0.0313(17) 0.0259(16) 0.0095(13) 0.0076(13) 0.0114(14)
C34 0.040(2) 0.0389(19) 0.0295(18) 0.0106(15) 0.0047(15) 0.0170(16)
C35 0.055(2) 0.049(2) 0.044(2) 0.0202(18) 0.0110(19) 0.031(2)
C36 0.065(3) 0.038(2) 0.052(2) 0.0134(19) 0.016(2) 0.024(2)
C37 0.047(2) 0.036(2) 0.045(2) 0.0038(17) 0.0095(18) 0.0085(18)
C38 0.0341(18) 0.0358(19) 0.0330(18) 0.0089(15) 0.0046(15) 0.0090(15)
C39 0.0296(17) 0.0340(17) 0.0227(15) 0.0074(13) -0.0014(13) 0.0117(14)
C40 0.037(2) 0.049(2) 0.0249(17) 0.0069(15) 0.0012(14) 0.0138(17)
C41 0.053(3) 0.065(3) 0.0240(18) -0.0044(18) -0.0017(17) 0.018(2)
C42 0.040(2) 0.063(3) 0.036(2) -0.0038(19) -0.0135(17) 0.005(2)
C43 0.034(2) 0.056(2) 0.037(2) 0.0083(18) -0.0056(16) 0.0126(18)
C44 0.0318(18) 0.0400(19) 0.0291(17) 0.0057(15) -0.0004(14) 0.0128(15)
C45 0.0247(16) 0.0314(17) 0.0256(16) 0.0028(13) 0.0051(13) 0.0095(13)
C46 0.0238(17) 0.051(2) 0.047(2) 0.0147(18) 0.0006(15) 0.0068(16)
C47 0.0260(19) 0.059(3) 0.061(3) 0.020(2) -0.0043(18) 0.0087(18)
C48 0.0315(18) 0.044(2) 0.042(2) 0.0121(17) -0.0013(15) 0.0147(16)
C49 0.0302(17) 0.0314(17) 0.0267(16) 0.0037(13) 0.0022(13) 0.0147(14)
C50 0.0299(16) 0.0250(15) 0.0213(15) 0.0008(12) 0.0029(12) 0.0139(13)
C51 0.049(2) 0.0270(17) 0.038(2) 0.0090(15) -0.0016(16) 0.0122(16)
C52 0.095(4) 0.034(2) 0.048(3) 0.0051(19) -0.008(3) 0.007(2)
C53 0.064(3) 0.052(3) 0.081(3) 0.033(3) 0.034(3) 0.023(2)
C54 0.071(3) 0.045(2) 0.066(3) 0.027(2) -0.005(2) 0.022(2)
P3 0.0407(6) 0.0483(6) 0.0482(6) 0.0049(5) 0.0125(5) 0.0156(5)
F1 0.114(3) 0.063(2) 0.198(5) -0.029(3) 0.068(3) -0.002(2)
F2 0.115(3) 0.090(3) 0.181(5) -0.055(3) 0.007(3) 0.054(3)
F3 0.0455(16) 0.089(2) 0.110(3) 0.0017(19) 0.0119(16) 0.0276(16)
F4 0.120(3) 0.131(3) 0.081(3) 0.045(2) 0.024(2) 0.023(3)
F5 0.0498(19) 0.096(3) 0.210(5) 0.060(3) -0.001(2) 0.0197(18)
F6 0.125(4) 0.260(6) 0.115(3) 0.123(4) 0.073(3) 0.116(4)
P4 0.0690(9) 0.0966(11) 0.0517(7) 0.0033(7) -0.0023(6) 0.0590(8)
F7 0.180(5) 0.244(7) 0.144(4) -0.001(4) -0.006(4) 0.180(5)
F8 0.328(9) 0.530(13) 0.054(2) -0.027(4) -0.025(4) 0.389(10)
F9 0.158(5) 0.368(9) 0.088(3) 0.079(4) 0.024(3) 0.191(6)
F10 0.364(13) 0.138(5) 0.164(6) 0.010(5) -0.031(7) -0.074(7)
F11 0.174(4) 0.254(6) 0.0492(19) 0.023(3) 0.017(2) 0.163(5)
F12 0.215(8) 0.179(7) 0.316(12) -0.007(7) 0.096(8) -0.041(6)
C1S 0.124(6) 0.137(6) 0.082(4) 0.060(5) 0.019(4) 0.071(5)
C2S 0.060(3) 0.060(3) 0.055(3) 0.000(2) 0.001(2) 0.021(2)
Cl1S 0.1115(13) 0.0839(10) 0.1064(13) 0.0185(9) -0.0178(10) 0.0549(10)
Cl2S 0.0671(8) 0.1087(11) 0.0644(8) 0.0372(8) 0.0129(6) 0.0383(8)
Cl3S 0.0690(8) 0.0710(8) 0.0673(8) 0.0237(6) 0.0089(6) 0.0235(7)
Cl4S 0.0881(10) 0.1081(12) 0.0640(8) 0.0218(8) 0.0245(7) 0.0364(9)

loop_
_atom_type_symbol
_atom_type_description
_atom_type_scat_dispersion_real
_atom_type_scat_dispersion_imag
_atom_type_scat_source
C C 0.0033 0.0016 'International Tables Vol C Tables 4.2.6.8 and 6.1.1.4'
H H 0.0000 0.0000 'International Tables Vol C Tables 4.2.6.8 and 6.1.1.4'
N N 0.0061 0.0033 'International Tables Vol C Tables 4.2.6.8 and 6.1.1.4'
O O 0.0106 0.0060 'International Tables Vol C Tables 4.2.6.8 and 6.1.1.4'
F F 0.0171 0.0103 'International Tables Vol C Tables 4.2.6.8 and 6.1.1.4'
P P 0.1023 0.0942 'International Tables Vol C Tables 4.2.6.8 and 6.1.1.4'
Ru Ru -1.2594 0.8363 'International Tables Vol C Tables 4.2.6.8 and 6.1.1.4'
Cl Cl 0.1484 0.1585 'International Tables Vol C Tables 4.2.6.8 and 6.1.1.4'

loop_
_geom_angle_atom_site_label_1
_geom_angle_atom_site_label_2
_geom_angle_atom_site_label_3
_geom_angle
N1 Ru1 N2 80.72(10)
N1 Ru1 O1 166.46(9)
N2 Ru1 O1 90.85(9)
N1 Ru1 O2 80.70(9)
N2 Ru1 O2 87.67(9)
O1 Ru1 O2 88.44(8)
N1 Ru1 P2 101.44(7)
N2 Ru1 P2 82.43(8)
O1 Ru1 P2 87.81(6)
O2 Ru1 P2 169.35(6)
N1 Ru1 P1 93.86(7)
N2 Ru1 P1 172.70(8)
O1 Ru1 P1 93.54(6)
O2 Ru1 P1 86.62(6)
P2 Ru1 P1 103.55(3)
C13 P1 C7 97.40(15)
C13 P1 C1 104.44(15)
C7 P1 C1 106.12(15)
C13 P1 Ru1 111.76(11)
C7 P1 Ru1 124.85(11)
C1 P1 Ru1 110.06(10)
C39 P2 C33 104.28(15)
C39 P2 C32 105.47(15)
C33 P2 C32 101.33(16)
C39 P2 Ru1 113.09(11)
C33 P2 Ru1 126.32(11)
C32 P2 Ru1 104.07(11)
C45 O1 Ru1 125.4(2)
C50 O2 Ru1 128.1(2)
C50 O3 C51 124.3(3)
C19 N1 C20 116.9(3)
C19 N1 Ru1 128.9(2)
C20 N1 Ru1 112.23(19)
C26 N2 C25 120.4(3)
C26 N2 Ru1 129.2(2)
C25 N2 Ru1 110.29(19)
C2 C1 C6 118.4(3)
C2 C1 P1 121.3(3)
C6 C1 P1 119.6(3)
C1 C2 C3 121.0(4)
C4 C3 C2 119.7(4)
C3 C4 C5 120.4(4)
C4 C5 C6 120.4(4)
C5 C6 C1 119.9(4)
C8 C7 C12 119.4(3)
C8 C7 P1 124.0(3)
C12 C7 P1 116.3(3)
C7 C8 C9 119.5(4)
C10 C9 C8 120.9(4)
C9 C10 C11 120.2(4)
C10 C11 C12 119.4(4)
C7 C12 C11 120.7(4)
C14 C13 C18 119.3(3)
C14 C13 P1 117.7(3)
C18 C13 P1 122.8(2)
C15 C14 C13 121.9(3)
C14 C15 C16 119.1(3)
C17 C16 C15 120.4(3)
C16 C17 C18 121.1(3)
C13 C18 C17 118.3(3)
C13 C18 C19 128.1(3)
C17 C18 C19 113.6(3)
N1 C19 C18 131.2(3)
N1 C20 C21 116.0(3)
N1 C20 C25 107.0(2)
C21 C20 C25 111.3(3)
C20 C21 C22 110.8(3)
C23 C22 C21 110.1(3)
C22 C23 C24 110.5(3)
C23 C24 C25 110.4(3)
N2 C25 C24 115.7(3)
N2 C25 C20 104.1(3)
C24 C25 C20 111.2(3)
N2 C26 C27 124.2(3)
C28 C27 C32 120.0(4)
C28 C27 C26 117.4(3)
C32 C27 C26 122.4(3)
C29 C28 C27 120.4(4)
C30 C29 C28 119.9(4)
C29 C30 C31 120.2(4)
C30 C31 C32 120.7(4)
C31 C32 C27 118.7(3)
C31 C32 P2 120.8(3)
C27 C32 P2 120.5(3)
C34 C33 C38 119.3(3)
C34 C33 P2 122.0(3)
C38 C33 P2 118.6(3)
C35 C34 C33 120.4(4)
C34 C35 C36 119.5(4)
C37 C36 C35 120.4(4)
C36 C37 C38 120.2(4)
C37 C38 C33 120.2(4)
C40 C39 C44 118.9(3)
C40 C39 P2 122.5(3)
C44 C39 P2 118.2(3)
C39 C40 C41 120.1(4)
C42 C41 C40 119.7(4)
C41 C42 C43 121.1(4)
C42 C43 C44 119.3(4)
C43 C44 C39 120.8(3)
O1 C45 C49 128.7(3)
O1 C45 C46 123.1(3)
C49 C45 C46 108.2(3)
C45 C46 C47 105.0(3)
C48 C47 C46 104.4(3)
C49 C48 C47 113.3(3)
C48 C49 C50 125.7(3)
C48 C49 C45 109.0(3)
C50 C49 C45 125.3(3)
O2 C50 O3 123.7(3)
O2 C50 C49 123.8(3)
O3 C50 C49 112.5(3)
C53 C51 C52 113.6(4)
C53 C51 C54 110.5(4)
C52 C51 C54 111.8(4)
C53 C51 O3 108.8(3)
C52 C51 O3 109.8(3)
C54 C51 O3 101.5(3)
F6 P3 F2 94.2(3)
F6 P3 F1 86.7(3)
F2 P3 F1 176.9(3)
F6 P3 F3 93.7(2)
F2 P3 F3 91.8(2)
F1 P3 F3 91.1(2)
F6 P3 F4 175.6(3)
F2 P3 F4 90.1(3)
F1 P3 F4 88.9(3)
F3 P3 F4 87.0(2)
F6 P3 F5 88.1(2)
F2 P3 F5 87.6(2)
F1 P3 F5 89.4(3)
F3 P3 F5 178.2(2)
F4 P3 F5 91.3(3)
F10 P4 F8 97.9(6)
F10 P4 F12 176.0(7)
F8 P4 F12 86.0(6)
F10 P4 F7 88.4(6)
F8 P4 F7 173.6(5)
F12 P4 F7 87.6(5)
F10 P4 F9 85.7(4)
F8 P4 F9 86.4(2)
F12 P4 F9 93.9(5)
F7 P4 F9 94.1(3)
F10 P4 F11 92.0(4)
F8 P4 F11 90.9(2)
F12 P4 F11 88.6(5)
F7 P4 F11 88.8(3)
F9 P4 F11 176.2(3)
Cl2S C1S Cl1S 113.1(4)
Cl3S C2S Cl4S 111.3(3)

loop_
_geom_bond_atom_site_label_1
_geom_bond_atom_site_label_2
_geom_bond_distance
Ru1 N1 2.047(3)
Ru1 N2 2.083(3)
Ru1 O1 2.107(2)
Ru1 O2 2.172(2)
Ru1 P2 2.2692(8)
Ru1 P1 2.2973(8)
P1 C13 1.821(3)
P1 C7 1.823(3)
P1 C1 1.828(3)
P2 C39 1.823(3)
P2 C33 1.829(3)
P2 C32 1.851(3)
O1 C45 1.235(4)
O2 C50 1.235(4)
O3 C50 1.305(4)
O3 C51 1.508(4)
N1 C19 1.284(4)
N1 C20 1.511(4)
N2 C26 1.277(4)
N2 C25 1.482(4)
C1 C2 1.389(5)
C1 C6 1.395(5)
C2 C3 1.389(5)
C3 C4 1.367(7)
C4 C5 1.373(7)
C5 C6 1.391(5)
C7 C8 1.385(5)
C7 C12 1.388(5)
C8 C9 1.393(5)
C9 C10 1.367(6)
C10 C11 1.384(6)
C11 C12 1.389(5)
C13 C14 1.391(5)
C13 C18 1.401(5)
C14 C15 1.377(5)
C15 C16 1.383(6)
C16 C17 1.378(5)
C17 C18 1.407(5)
C18 C19 1.462(4)
C20 C21 1.518(5)
C20 C25 1.541(4)
C21 C22 1.532(5)
C22 C23 1.511(5)
C23 C24 1.524(5)
C24 C25 1.525(4)
C26 C27 1.464(5)
C27 C28 1.395(5)
C27 C32 1.398(5)
C28 C29 1.388(6)
C29 C30 1.372(7)
C30 C31 1.393(5)
C31 C32 1.394(5)
C33 C34 1.389(5)
C33 C38 1.390(5)
C34 C35 1.385(5)
C35 C36 1.391(6)
C36 C37 1.370(6)
C37 C38 1.385(5)
C39 C40 1.384(5)
C39 C44 1.396(5)
C40 C41 1.400(5)
C41 C42 1.368(6)
C42 C43 1.377(6)
C43 C44 1.384(5)
C45 C49 1.465(5)
C45 C46 1.500(5)
C46 C47 1.527(5)
C47 C48 1.478(5)
C48 C49 1.339(5)
C49 C50 1.463(5)
C51 C53 1.502(6)
C51 C52 1.502(6)
C51 C54 1.506(5)
P3 F6 1.545(4)
P3 F2 1.546(4)
P3 F1 1.561(4)
P3 F3 1.563(3)
P3 F4 1.580(4)
P3 F5 1.586(3)
P4 F10 1.469(7)
P4 F8 1.501(4)
P4 F12 1.520(7)
P4 F7 1.526(4)
P4 F9 1.548(4)
P4 F11 1.559(4)
C1S Cl2S 1.730(6)
C1S Cl1S 1.749(8)
C2S Cl3S 1.748(5)
C2S Cl4S 1.756(5)

loop_
_geom_torsion_atom_site_label_1
_geom_torsion_atom_site_label_2
_geom_torsion_atom_site_label_3
_geom_torsion_atom_site_label_4
_geom_torsion
N1 Ru1 P1 C13 -16.57(13)
N2 Ru1 P1 C13 25.2(6)
O1 Ru1 P1 C13 152.08(12)
O2 Ru1 P1 C13 63.86(12)
P2 Ru1 P1 C13 -119.32(11)
N1 Ru1 P1 C7 99.97(15)
N2 Ru1 P1 C7 141.8(6)
O1 Ru1 P1 C7 -91.38(15)
O2 Ru1 P1 C7 -179.60(15)
P2 Ru1 P1 C7 -2.78(14)
N1 Ru1 P1 C1 -132.13(14)
N2 Ru1 P1 C1 -90.3(6)
O1 Ru1 P1 C1 36.52(13)
O2 Ru1 P1 C1 -51.70(13)
P2 Ru1 P1 C1 125.12(12)
N1 Ru1 P2 C39 17.95(14)
N2 Ru1 P2 C39 -60.93(14)
O1 Ru1 P2 C39 -152.08(14)
O2 Ru1 P2 C39 -82.6(3)
P1 Ru1 P2 C39 114.81(12)
N1 Ru1 P2 C33 -112.29(15)
N2 Ru1 P2 C33 168.83(16)
O1 Ru1 P2 C33 77.68(15)
O2 Ru1 P2 C33 147.1(3)
P1 Ru1 P2 C33 -15.44(14)
N1 Ru1 P2 C32 131.89(14)
N2 Ru1 P2 C32 53.01(14)
O1 Ru1 P2 C32 -38.14(13)
O2 Ru1 P2 C32 31.3(3)
P1 Ru1 P2 C32 -131.25(12)
N1 Ru1 O1 C45 31.8(5)
N2 Ru1 O1 C45 83.0(3)
O2 Ru1 O1 C45 -4.7(3)
P2 Ru1 O1 C45 165.4(3)
P1 Ru1 O1 C45 -91.2(2)
N1 Ru1 O2 C50 -169.2(3)
N2 Ru1 O2 C50 -88.2(3)
O1 Ru1 O2 C50 2.7(2)
P2 Ru1 O2 C50 -66.7(4)
P1 Ru1 O2 C50 96.3(2)
N2 Ru1 N1 C19 -156.2(3)
O1 Ru1 N1 C19 -104.1(4)
O2 Ru1 N1 C19 -67.0(3)
P2 Ru1 N1 C19 123.6(3)
P1 Ru1 N1 C19 18.9(3)
N2 Ru1 N1 C20 7.1(2)
O1 Ru1 N1 C20 59.2(5)
O2 Ru1 N1 C20 96.2(2)
P2 Ru1 N1 C20 -73.2(2)
P1 Ru1 N1 C20 -177.84(19)
N1 Ru1 N2 C26 -153.5(3)
O1 Ru1 N2 C26 37.1(3)
O2 Ru1 N2 C26 125.5(3)
P2 Ru1 N2 C26 -50.5(3)
P1 Ru1 N2 C26 164.1(4)
N1 Ru1 N2 C25 23.9(2)
O1 Ru1 N2 C25 -145.5(2)
O2 Ru1 N2 C25 -57.1(2)
P2 Ru1 N2 C25 126.87(19)
P1 Ru1 N2 C25 -18.5(7)
C13 P1 C1 C2 -25.3(3)
C7 P1 C1 C2 -127.6(3)
Ru1 P1 C1 C2 94.8(3)
C13 P1 C1 C6 164.2(3)
C7 P1 C1 C6 61.9(3)
Ru1 P1 C1 C6 -75.7(3)
C6 C1 C2 C3 0.0(5)
P1 C1 C2 C3 -170.5(3)
C1 C2 C3 C4 -0.2(6)
C2 C3 C4 C5 -0.3(6)
C3 C4 C5 C6 0.9(6)
C4 C5 C6 C1 -1.1(6)
C2 C1 C6 C5 0.6(5)
P1 C1 C6 C5 171.3(3)
C13 P1 C7 C8 -106.3(3)
C1 P1 C7 C8 1.1(3)
Ru1 P1 C7 C8 130.6(3)
C13 P1 C7 C12 68.7(3)
C1 P1 C7 C12 176.1(3)
Ru1 P1 C7 C12 -54.4(3)
C12 C7 C8 C9 0.9(5)
P1 C7 C8 C9 175.8(3)
C7 C8 C9 C10 -0.1(6)
C8 C9 C10 C11 -0.6(7)
C9 C10 C11 C12 0.4(6)
C8 C7 C12 C11 -1.2(5)
P1 C7 C12 C11 -176.4(3)
C10 C11 C12 C7 0.5(6)
C7 P1 C13 C14 55.9(3)
C1 P1 C13 C14 -52.9(3)
Ru1 P1 C13 C14 -171.9(2)
C7 P1 C13 C18 -119.6(3)
C1 P1 C13 C18 131.6(3)
Ru1 P1 C13 C18 12.6(3)
C18 C13 C14 C15 -1.7(5)
P1 C13 C14 C15 -177.4(3)
C13 C14 C15 C16 1.0(6)
C14 C15 C16 C17 -0.2(6)
C15 C16 C17 C18 0.1(6)
C14 C13 C18 C17 1.6(5)
P1 C13 C18 C17 177.1(3)
C14 C13 C18 C19 -177.4(3)
P1 C13 C18 C19 -2.0(5)
C16 C17 C18 C13 -0.9(5)
C16 C17 C18 C19 178.3(3)
C20 N1 C19 C18 -175.2(3)
Ru1 N1 C19 C18 -12.6(5)
C13 C18 C19 N1 0.0(6)
C17 C18 C19 N1 -179.2(3)
C19 N1 C20 C21 5.5(4)
Ru1 N1 C20 C21 -160.0(2)
C19 N1 C20 C25 130.3(3)
Ru1 N1 C20 C25 -35.2(3)
N1 C20 C21 C22 177.4(3)
C25 C20 C21 C22 54.9(4)
C20 C21 C22 C23 -57.9(4)
C21 C22 C23 C24 59.6(4)
C22 C23 C24 C25 -58.7(4)
C26 N2 C25 C24 7.2(4)
Ru1 N2 C25 C24 -170.5(2)
C26 N2 C25 C20 129.5(3)
Ru1 N2 C25 C20 -48.2(3)
C23 C24 C25 N2 173.8(3)
C23 C24 C25 C20 55.3(4)
N1 C20 C25 N2 53.2(3)
C21 C20 C25 N2 -179.2(3)
N1 C20 C25 C24 178.4(3)
C21 C20 C25 C24 -54.0(4)
C25 N2 C26 C27 -166.8(3)
Ru1 N2 C26 C27 10.4(5)
N2 C26 C27 C28 -152.7(3)
N2 C26 C27 C32 32.9(5)
C32 C27 C28 C29 -1.8(6)
C26 C27 C28 C29 -176.3(4)
C27 C28 C29 C30 3.7(6)
C28 C29 C30 C31 -2.6(7)
C29 C30 C31 C32 -0.5(6)
C30 C31 C32 C27 2.4(5)
C30 C31 C32 P2 -174.7(3)
C28 C27 C32 C31 -1.3(5)
C26 C27 C32 C31 173.0(3)
C28 C27 C32 P2 175.8(3)
C26 C27 C32 P2 -9.9(4)
C39 P2 C32 C31 -103.6(3)
C33 P2 C32 C31 4.9(3)
Ru1 P2 C32 C31 137.2(3)
C39 P2 C32 C27 79.4(3)
C33 P2 C32 C27 -172.1(3)
Ru1 P2 C32 C27 -39.8(3)
C39 P2 C33 C34 5.9(3)
C32 P2 C33 C34 -103.5(3)
Ru1 P2 C33 C34 139.5(2)
C39 P2 C33 C38 -177.4(3)
C32 P2 C33 C38 73.2(3)
Ru1 P2 C33 C38 -43.8(3)
C38 C33 C34 C35 0.2(5)
P2 C33 C34 C35 176.9(3)
C33 C34 C35 C36 -1.1(6)
C34 C35 C36 C37 1.0(6)
C35 C36 C37 C38 0.0(6)
C36 C37 C38 C33 -0.9(6)
C34 C33 C38 C37 0.8(5)
P2 C33 C38 C37 -176.0(3)
C33 P2 C39 C40 -112.4(3)
C32 P2 C39 C40 -6.1(3)
Ru1 P2 C39 C40 107.0(3)
C33 P2 C39 C44 74.7(3)
C32 P2 C39 C44 -179.0(3)
Ru1 P2 C39 C44 -65.9(3)
C44 C39 C40 C41 2.4(6)
P2 C39 C40 C41 -170.4(3)
C39 C40 C41 C42 -0.8(7)
C40 C41 C42 C43 -1.3(7)
C41 C42 C43 C44 1.7(7)
C42 C43 C44 C39 0.0(6)
C40 C39 C44 C43 -2.1(5)
P2 C39 C44 C43 171.1(3)
Ru1 O1 C45 C49 6.3(5)
Ru1 O1 C45 C46 -174.3(3)
O1 C45 C46 C47 -176.8(3)
C49 C45 C46 C47 2.7(4)
C45 C46 C47 C48 -1.8(5)
C46 C47 C48 C49 0.2(5)
C47 C48 C49 C50 -177.4(3)
C47 C48 C49 C45 1.5(5)
O1 C45 C49 C48 176.8(3)
C46 C45 C49 C48 -2.6(4)
O1 C45 C49 C50 -4.3(6)
C46 C45 C49 C50 176.2(3)
Ru1 O2 C50 O3 177.4(2)
Ru1 O2 C50 C49 -1.9(4)
C51 O3 C50 O2 0.0(5)
C51 O3 C50 C49 179.4(3)
C48 C49 C50 O2 -179.6(3)
C45 C49 C50 O2 1.7(5)
C48 C49 C50 O3 1.0(5)
C45 C49 C50 O3 -177.7(3)
C50 O3 C51 C53 65.6(4)
C50 O3 C51 C52 -59.3(5)
C50 O3 C51 C54 -177.8(3)
